data_4105887
loop_
_publ_author_name
'Stephanie Seel'
'Tobias Thaler'
'Keishi Takatsu'
'Cong Zhang'
'Hendrik Zipse'
'Bernd F. Straub'
'Peter Mayer'
'Paul Knochel'

_publ_contact_author_address
;
Department Chemie
Ludwig-Maximilians Universit\"at
Butenandtstra\&se 5-13 (Haus F)
D-81377 M\"unchen
Bundesrepublik Deutschland
;
_publ_contact_author_email paul.knochel@cup.uni-muenchen.de
_publ_contact_author_fax '+49 089-2180-77680'
_publ_contact_author_name 'Paul Knochel'
_publ_section_title
;
 Highly Diastereoselective Arylations of Substituted Piperidines
;
_journal_name_full 'Journal of the American Chemical Society'
_journal_page_first 4774
_journal_page_last 4777
_journal_paper_doi 10.1021/ja201008e
_journal_volume 133
_journal_year 2011
_chemical_formula_moiety 'C20 H22 N2 O2 S'
_chemical_formula_sum 'C20 H22 N2 O2 S'
_chemical_formula_weight 354.467
_space_group_IT_number 2
_symmetry_cell_setting triclinic
_symmetry_Int_Tables_number 2
_symmetry_space_group_name_Hall '-P 1'
_symmetry_space_group_name_H-M 'P -1'
_atom_sites_solution_hydrogens geom
_atom_sites_solution_primary direct
_atom_sites_solution_secondary difmap
_audit_author_name 'P. Mayer'
_audit_block_code C20H22N2O2S_oo039_knochel
_audit_creation_date
;
'Mon Feb 22 07:21:29 2010'
;
_audit_creation_method 'form98_non/compatible with shelxl97-2'
_audit_update_record 22-Feb-10
_cell_angle_alpha 77.357(5)
_cell_angle_beta 86.323(4)
_cell_angle_gamma 87.651(4)
_cell_formula_units_Z 2
_cell_length_a 5.4884(2)
_cell_length_b 11.8978(8)
_cell_length_c 14.2002(7)
_cell_measurement_reflns_used 2782
_cell_measurement_temperature 173(2)
_cell_measurement_theta_max 26.2451
_cell_measurement_theta_min 4.3482
_cell_volume 902.58(8)
_computing_cell_refinement
;
CrysAlisPro, Oxford Diffraction Ltd.,
Version 1.171.33.41 (release 06-05-2009 CrysAlis171 .NET)
(compiled May  6 2009,17:20:42)
;
_computing_data_collection
;
CrysAlisPro, Oxford Diffraction Ltd.,
Version 1.171.33.41 (release 06-05-2009 CrysAlis171 .NET)
(compiled May  6 2009,17:20:42)
;
_computing_data_reduction
;
CrysAlisPro, Oxford Diffraction Ltd.,
Version 1.171.33.41 (release 06-05-2009 CrysAlis171 .NET)
(compiled May  6 2009,17:20:42)
;
_computing_structure_refinement
;
Sheldrick, G. M. (2008).
<i>Acta Cryst.</i> A<b>64</b>, 112--122.
;
_computing_structure_solution
;
A. Altomare, M. C. Burla, M. Camalli, G. L. Cascarano, C. Giacovazzo, A.
Guagliardi, A. G. G. Moliterni, G. Polidori, R. Spagna: SIR97: a new tool for
crystal structure determination and refinement; J. Appl. Crystallogr. 1999,
32, 115-119.
;
_diffrn_ambient_temperature 173(2)
_diffrn_detector_area_resol_mean 15.9809
_diffrn_measured_fraction_theta_full 0.992
_diffrn_measured_fraction_theta_max 0.992
_diffrn_measurement_details
;
  1 omega  -87.00  -26.00   1.0000   55.0000
omega____ theta____ kappa____ phi______ frames
    -      -20.2931  137.0000  144.0000 61

  2 omega  -86.00  -29.00   1.0000   55.0000
omega____ theta____ kappa____ phi______ frames
    -      -20.2931  137.0000  -35.0000 57

  3 omega   39.00   90.00   1.0000   55.0000
omega____ theta____ kappa____ phi______ frames
    -       21.3869  179.0000   30.0000 51

  4 omega  -41.00   86.00   1.0000   55.0000
omega____ theta____ kappa____ phi______ frames
    -       21.3869    0.0000  -90.0000 127

  5 omega  -52.00   53.00   1.0000   55.0000
omega____ theta____ kappa____ phi______ frames
    -       21.3869  -38.0000   60.0000 105

;
_diffrn_measurement_device 'CCD camera on \k-goniostat'
_diffrn_measurement_device_type 'Oxford XCalibur'
_diffrn_measurement_method '\w scans'
_diffrn_orient_matrix_UB_11 0.0310123823
_diffrn_orient_matrix_UB_12 -0.0487809073
_diffrn_orient_matrix_UB_13 -0.0198731249
_diffrn_orient_matrix_UB_21 -0.0067223826
_diffrn_orient_matrix_UB_22 0.0348166829
_diffrn_orient_matrix_UB_23 -0.0472387382
_diffrn_orient_matrix_UB_31 0.1256448079
_diffrn_orient_matrix_UB_32 0.0121654755
_diffrn_orient_matrix_UB_33 -0.0006040373
_diffrn_radiation_collimation '0.5 mm collimator'
_diffrn_radiation_monochromator graphite
_diffrn_radiation_source 'fine-focus sealed tube'
_diffrn_radiation_type MoK\a
_diffrn_radiation_wavelength 0.71073
_diffrn_reflns_av_R_equivalents 0.0211
_diffrn_reflns_av_sigmaI/netI 0.0554
_diffrn_reflns_limit_h_max 6
_diffrn_reflns_limit_h_min -3
_diffrn_reflns_limit_k_max 14
_diffrn_reflns_limit_k_min -14
_diffrn_reflns_limit_l_max 16
_diffrn_reflns_limit_l_min -17
_diffrn_reflns_number 6364
_diffrn_reflns_theta_full 26.34
_diffrn_reflns_theta_max 26.34
_diffrn_reflns_theta_min 4.36
_diffrn_source_current 45_mA
_diffrn_source_power 2.48_kW
_diffrn_source_type 'Spellman generator'
_diffrn_source_voltage 55_kV
_exptl_absorpt_coefficient_mu 0.195
_exptl_absorpt_correction_T_max 1.00000
_exptl_absorpt_correction_T_min 0.98356
_exptl_absorpt_correction_type multi-scan
_exptl_absorpt_process_details
;
CrysAlisPro, Oxford Diffraction Ltd.,
Version 1.171.33.41 (release 06-05-2009 CrysAlis171 .NET)
(compiled May  6 2009,17:20:42)
empirical absorption correction using spherical harmonics,
 implemented in SCALE3 ABSPACK scaling algorithm.
;
_exptl_crystal_colour colourless
_exptl_crystal_density_diffrn 1.30429(12)
_exptl_crystal_description rod
_exptl_crystal_F_000 376
_exptl_crystal_size_max 0.40
_exptl_crystal_size_mid 0.08
_exptl_crystal_size_min 0.05
_refine_diff_density_max 0.209
_refine_diff_density_min -0.269
_refine_diff_density_rms 0.039
_refine_ls_extinction_method none
_refine_ls_goodness_of_fit_ref 0.886
_refine_ls_hydrogen_treatment constr
_refine_ls_matrix_type full
_refine_ls_number_parameters 228
_refine_ls_number_reflns 3645
_refine_ls_number_restraints 0
_refine_ls_restrained_S_all 0.886
_refine_ls_R_factor_all 0.0646
_refine_ls_R_factor_gt 0.0371
_refine_ls_shift/su_max 0.001
_refine_ls_shift/su_mean 0.000
_refine_ls_structure_factor_coef Fsqd
_refine_ls_weighting_details 'calc w=1/[\s^2^(Fo^2^)+(0.0431P)^2^+0.0000P] where P=(Fo^2^+2Fc^2^)/3'
_refine_ls_weighting_scheme calc
_refine_ls_wR_factor_gt 0.0797
_refine_ls_wR_factor_ref 0.0847
_reflns_number_gt 2403
_reflns_number_total 3645
_reflns_threshold_expression >2sigma(I)
_cod_data_source_file ja201008e_si_005.cif
_cod_data_source_block oo039
_cod_database_code 4105887

loop_
_symmetry_equiv_pos_as_xyz
'x, y, z'
'-x, -y, -z'

loop_
_atom_site_label
_atom_site_type_symbol
_atom_site_fract_x
_atom_site_fract_y
_atom_site_fract_z
_atom_site_U_iso_or_equiv
_atom_site_adp_type
_atom_site_occupancy
_atom_site_symmetry_multiplicity
_atom_site_calc_flag
_atom_site_refinement_flags
S1 S 0.73776(7) 0.30135(4) 0.84148(3) 0.03372(14) Uani 1 1 d .
O1 O 0.64349(18) 0.20050(10) 0.81941(8) 0.0399(3) Uani 1 1 d .
O2 O 0.57165(18) 0.38589(11) 0.86835(9) 0.0458(4) Uani 1 1 d .
N1 N 0.8989(2) 0.36978(11) 0.74444(9) 0.0283(3) Uani 1 1 d .
N2 N 0.7235(3) -0.18686(15) 0.57132(12) 0.0483(4) Uani 1 1 d .
C1 C 1.0020(3) 0.47717(14) 0.76162(12) 0.0338(4) Uani 1 1 d .
H1A H 1.1348 0.4560 0.8068 0.041 Uiso 1 1 calc R
H1B H 0.8728 0.5195 0.7928 0.041 Uiso 1 1 calc R
C2 C 1.1018(3) 0.55616(14) 0.66936(13) 0.0352(4) Uani 1 1 d .
H2 H 0.9639 0.5828 0.6264 0.042 Uiso 1 1 calc R
C3 C 1.2881(3) 0.49094(15) 0.61725(13) 0.0354(4) Uani 1 1 d .
H3A H 1.3386 0.5399 0.5538 0.042 Uiso 1 1 calc R
H3B H 1.4346 0.4720 0.6555 0.042 Uiso 1 1 calc R
C4 C 1.1823(3) 0.38142(14) 0.60260(12) 0.0333(4) Uani 1 1 d .
H4A H 1.3091 0.3389 0.5705 0.040 Uiso 1 1 calc R
H4B H 1.0457 0.4014 0.5591 0.040 Uiso 1 1 calc R
C5 C 1.0889(2) 0.30286(14) 0.69739(11) 0.0280(4) Uani 1 1 d .
H5 H 1.2279 0.2823 0.7408 0.034 Uiso 1 1 calc R
C6 C 1.0009(2) 0.19408(14) 0.67430(11) 0.0281(4) Uani 1 1 d .
C7 C 1.1326(3) 0.09202(14) 0.70068(12) 0.0311(4) Uani 1 1 d .
H7 H 1.2716 0.0899 0.7377 0.037 Uiso 1 1 calc R
C8 C 1.0672(3) -0.00677(15) 0.67453(12) 0.0345(4) Uani 1 1 d .
H8 H 1.1589 -0.0766 0.6939 0.041 Uiso 1 1 calc R
C9 C 0.8646(3) -0.00346(15) 0.61927(12) 0.0325(4) Uani 1 1 d .
C10 C 0.7320(3) 0.09908(16) 0.59118(12) 0.0355(4) Uani 1 1 d .
H10 H 0.5938 0.1017 0.5537 0.043 Uiso 1 1 calc R
C11 C 0.8010(3) 0.19602(15) 0.61766(12) 0.0344(4) Uani 1 1 d .
H11 H 0.7114 0.2662 0.5972 0.041 Uiso 1 1 calc R
C12 C 1.2096(3) 0.66046(16) 0.69473(15) 0.0512(5) Uani 1 1 d .
H12A H 1.3444 0.6354 0.7372 0.077 Uiso 1 1 calc R
H12B H 1.0832 0.7006 0.7279 0.077 Uiso 1 1 calc R
H12C H 1.2708 0.7128 0.6354 0.077 Uiso 1 1 calc R
C13 C 0.7888(3) -0.10627(17) 0.59256(13) 0.0366(4) Uani 1 1 d .
C14 C 0.9416(3) 0.25726(14) 0.93398(12) 0.0289(4) Uani 1 1 d .
C15 C 0.9895(3) 0.32888(16) 0.99443(13) 0.0380(4) Uani 1 1 d .
H15 H 0.9062 0.4014 0.9886 0.046 Uiso 1 1 calc R
C16 C 1.1597(3) 0.29456(17) 1.06359(13) 0.0447(5) Uani 1 1 d .
H16 H 1.1939 0.3448 1.1043 0.054 Uiso 1 1 calc R
C17 C 1.2807(3) 0.18884(17) 1.07466(12) 0.0394(5) Uani 1 1 d .
C18 C 1.2276(3) 0.11803(16) 1.01481(13) 0.0404(5) Uani 1 1 d .
H18 H 1.3068 0.0444 1.0223 0.049 Uiso 1 1 calc R
C19 C 1.0612(3) 0.15115(15) 0.94375(12) 0.0343(4) Uani 1 1 d .
H19 H 1.0298 0.1014 0.9022 0.041 Uiso 1 1 calc R
C20 C 1.4681(3) 0.1510(2) 1.14959(14) 0.0592(6) Uani 1 1 d .
H20A H 1.4500 0.0689 1.1789 0.089 Uiso 1 1 calc R
H20B H 1.4432 0.1959 1.1998 0.089 Uiso 1 1 calc R
H20C H 1.6325 0.1635 1.1187 0.089 Uiso 1 1 calc R

loop_
_atom_site_aniso_label
_atom_site_aniso_U_11
_atom_site_aniso_U_22
_atom_site_aniso_U_33
_atom_site_aniso_U_23
_atom_site_aniso_U_13
_atom_site_aniso_U_12
S1 0.0237(2) 0.0451(3) 0.0297(2) -0.0025(2) 0.00023(16) -0.00167(18)
O1 0.0313(6) 0.0532(8) 0.0352(7) -0.0067(6) -0.0009(5) -0.0177(5)
O2 0.0293(6) 0.0609(9) 0.0428(8) -0.0065(7) 0.0063(5) 0.0111(6)
N1 0.0247(7) 0.0318(8) 0.0270(8) -0.0042(6) -0.0005(5) 0.0013(5)
N2 0.0465(9) 0.0494(11) 0.0507(11) -0.0116(9) -0.0080(8) -0.0092(8)
C1 0.0355(9) 0.0335(10) 0.0322(10) -0.0070(8) -0.0015(7) 0.0012(7)
C2 0.0352(9) 0.0318(10) 0.0359(10) -0.0017(8) -0.0031(7) 0.0002(7)
C3 0.0299(9) 0.0384(10) 0.0339(10) 0.0001(9) 0.0022(7) -0.0021(7)
C4 0.0281(8) 0.0390(10) 0.0296(10) -0.0018(8) 0.0016(7) 0.0013(7)
C5 0.0211(8) 0.0332(10) 0.0286(9) -0.0042(8) -0.0037(6) 0.0036(6)
C6 0.0226(8) 0.0359(10) 0.0236(9) -0.0018(8) -0.0010(6) -0.0018(7)
C7 0.0238(8) 0.0381(10) 0.0297(9) -0.0019(8) -0.0067(7) 0.0000(7)
C8 0.0310(9) 0.0360(10) 0.0349(10) -0.0036(9) -0.0043(7) -0.0009(7)
C9 0.0285(8) 0.0406(11) 0.0275(9) -0.0048(8) 0.0000(7) -0.0061(7)
C10 0.0243(8) 0.0507(12) 0.0320(10) -0.0079(9) -0.0066(7) -0.0043(8)
C11 0.0246(8) 0.0418(11) 0.0350(10) -0.0041(9) -0.0070(7) 0.0053(7)
C12 0.0624(12) 0.0376(12) 0.0522(13) -0.0083(10) 0.0048(10) -0.0069(9)
C13 0.0306(9) 0.0462(12) 0.0319(10) -0.0052(9) -0.0031(7) -0.0050(8)
C14 0.0271(8) 0.0335(10) 0.0251(9) -0.0045(8) 0.0022(6) -0.0061(7)
C15 0.0472(10) 0.0339(10) 0.0320(10) -0.0063(9) 0.0006(8) -0.0008(8)
C16 0.0589(12) 0.0480(12) 0.0295(10) -0.0101(9) -0.0053(9) -0.0142(9)
C17 0.0360(9) 0.0536(13) 0.0244(10) 0.0018(9) -0.0010(7) -0.0090(8)
C18 0.0394(10) 0.0422(11) 0.0349(10) 0.0009(9) -0.0010(8) 0.0033(8)
C19 0.0390(9) 0.0355(10) 0.0286(9) -0.0073(8) -0.0003(7) -0.0043(7)
C20 0.0504(12) 0.0851(17) 0.0370(12) 0.0023(12) -0.0125(9) -0.0106(10)

loop_
_atom_type_symbol
_atom_type_description
_atom_type_scat_dispersion_real
_atom_type_scat_dispersion_imag
_atom_type_scat_source
C C 0.0033 0.0016 'International Tables Vol C Tables 4.2.6.8 and 6.1.1.4'
H H 0.0000 0.0000 'International Tables Vol C Tables 4.2.6.8 and 6.1.1.4'
N N 0.0061 0.0033 'International Tables Vol C Tables 4.2.6.8 and 6.1.1.4'
O O 0.0106 0.0060 'International Tables Vol C Tables 4.2.6.8 and 6.1.1.4'
S S 0.1246 0.1234 'International Tables Vol C Tables 4.2.6.8 and 6.1.1.4'

loop_
_geom_angle_atom_site_label_1
_geom_angle_atom_site_label_2
_geom_angle_atom_site_label_3
_geom_angle
O2 S1 O1 119.20(7)
O2 S1 N1 105.68(7)
O1 S1 N1 107.91(7)
O2 S1 C14 108.23(8)
O1 S1 C14 108.09(8)
N1 S1 C14 107.16(6)
C1 N1 C5 110.74(12)
C1 N1 S1 111.10(11)
C5 N1 S1 118.64(10)
N1 C1 C2 113.01(14)
N1 C1 H1A 109.0
C2 C1 H1A 109.0
N1 C1 H1B 109.0
C2 C1 H1B 109.0
H1A C1 H1B 107.8
C3 C2 C12 111.97(14)
C3 C2 C1 109.86(14)
C12 C2 C1 108.97(15)
C3 C2 H2 108.7
C12 C2 H2 108.7
C1 C2 H2 108.7
C4 C3 C2 110.42(13)
C4 C3 H3A 109.6
C2 C3 H3A 109.6
C4 C3 H3B 109.6
C2 C3 H3B 109.6
H3A C3 H3B 108.1
C3 C4 C5 112.93(14)
C3 C4 H4A 109.0
C5 C4 H4A 109.0
C3 C4 H4B 109.0
C5 C4 H4B 109.0
H4A C4 H4B 107.8
N1 C5 C6 114.91(12)
N1 C5 C4 107.72(12)
C6 C5 C4 108.06(13)
N1 C5 H5 108.7
C6 C5 H5 108.7
C4 C5 H5 108.7
C7 C6 C11 118.36(15)
C7 C6 C5 119.98(13)
C11 C6 C5 121.34(14)
C8 C7 C6 121.38(15)
C8 C7 H7 119.3
C6 C7 H7 119.3
C7 C8 C9 119.36(16)
C7 C8 H8 120.3
C9 C8 H8 120.3
C10 C9 C8 119.86(16)
C10 C9 C13 119.62(15)
C8 C9 C13 120.51(15)
C11 C10 C9 119.73(15)
C11 C10 H10 120.1
C9 C10 H10 120.1
C10 C11 C6 121.29(15)
C10 C11 H11 119.4
C6 C11 H11 119.4
C2 C12 H12A 109.5
C2 C12 H12B 109.5
H12A C12 H12B 109.5
C2 C12 H12C 109.5
H12A C12 H12C 109.5
H12B C12 H12C 109.5
N2 C13 C9 178.47(18)
C15 C14 C19 119.83(15)
C15 C14 S1 120.73(13)
C19 C14 S1 119.41(13)
C14 C15 C16 119.64(17)
C14 C15 H15 120.2
C16 C15 H15 120.2
C17 C16 C15 121.42(18)
C17 C16 H16 119.3
C15 C16 H16 119.3
C18 C17 C16 118.03(16)
C18 C17 C20 120.20(19)
C16 C17 C20 121.77(18)
C17 C18 C19 121.72(17)
C17 C18 H18 119.1
C19 C18 H18 119.1
C14 C19 C18 119.33(17)
C14 C19 H19 120.3
C18 C19 H19 120.3
C17 C20 H20A 109.5
C17 C20 H20B 109.5
H20A C20 H20B 109.5
C17 C20 H20C 109.5
H20A C20 H20C 109.5
H20B C20 H20C 109.5

loop_
_geom_bond_atom_site_label_1
_geom_bond_atom_site_label_2
_geom_bond_distance
S1 O2 1.4270(12)
S1 O1 1.4290(12)
S1 N1 1.6599(13)
S1 C14 1.7583(16)
N1 C1 1.492(2)
N1 C5 1.498(2)
N2 C13 1.143(2)
C1 C2 1.520(2)
C1 H1A 0.9900
C1 H1B 0.9900
C2 C3 1.511(2)
C2 C12 1.518(2)
C2 H2 1.0000
C3 C4 1.508(2)
C3 H3A 0.9900
C3 H3B 0.9900
C4 C5 1.532(2)
C4 H4A 0.9900
C4 H4B 0.9900
C5 C6 1.508(2)
C5 H5 1.0000
C6 C7 1.379(2)
C6 C11 1.398(2)
C7 C8 1.375(2)
C7 H7 0.9500
C8 C9 1.396(2)
C8 H8 0.9500
C9 C10 1.389(2)
C9 C13 1.441(3)
C10 C11 1.363(2)
C10 H10 0.9500
C11 H11 0.9500
C12 H12A 0.9800
C12 H12B 0.9800
C12 H12C 0.9800
C14 C15 1.378(2)
C14 C19 1.382(2)
C15 C16 1.383(2)
C15 H15 0.9500
C16 C17 1.381(3)
C16 H16 0.9500
C17 C18 1.372(2)
C17 C20 1.512(2)
C18 C19 1.386(2)
C18 H18 0.9500
C19 H19 0.9500
C20 H20A 0.9800
C20 H20B 0.9800
C20 H20C 0.9800

loop_
_geom_torsion_atom_site_label_1
_geom_torsion_atom_site_label_2
_geom_torsion_atom_site_label_3
_geom_torsion_atom_site_label_4
_geom_torsion
O2 S1 N1 C1 50.93(11)
O1 S1 N1 C1 179.48(10)
C14 S1 N1 C1 -64.33(12)
O2 S1 N1 C5 -179.02(11)
O1 S1 N1 C5 -50.48(12)
C14 S1 N1 C5 65.71(13)
C5 N1 C1 C2 58.79(17)
S1 N1 C1 C2 -167.14(10)
N1 C1 C2 C3 -55.11(17)
N1 C1 C2 C12 -178.12(13)
C12 C2 C3 C4 174.05(14)
C1 C2 C3 C4 52.82(18)
C2 C3 C4 C5 -56.71(18)
C1 N1 C5 C6 -178.34(13)
S1 N1 C5 C6 51.45(16)
C1 N1 C5 C4 -57.85(16)
S1 N1 C5 C4 171.94(10)
C3 C4 C5 N1 58.35(16)
C3 C4 C5 C6 -176.95(12)
N1 C5 C6 C7 -131.11(15)
C4 C5 C6 C7 108.59(16)
N1 C5 C6 C11 55.57(19)
C4 C5 C6 C11 -64.72(18)
C11 C6 C7 C8 -1.7(2)
C5 C6 C7 C8 -175.19(14)
C6 C7 C8 C9 0.7(2)
C7 C8 C9 C10 0.1(2)
C7 C8 C9 C13 -178.70(15)
C8 C9 C10 C11 0.1(2)
C13 C9 C10 C11 178.96(15)
C9 C10 C11 C6 -1.2(3)
C7 C6 C11 C10 1.9(2)
C5 C6 C11 C10 175.35(15)
C10 C9 C13 N2 -27(7)
C8 C9 C13 N2 152(7)
O2 S1 C14 C15 -25.06(15)
O1 S1 C14 C15 -155.44(12)
N1 S1 C14 C15 88.49(14)
O2 S1 C14 C19 157.22(12)
O1 S1 C14 C19 26.83(14)
N1 S1 C14 C19 -89.23(13)
C19 C14 C15 C16 0.9(2)
S1 C14 C15 C16 -176.82(13)
C14 C15 C16 C17 -1.0(3)
C15 C16 C17 C18 0.0(3)
C15 C16 C17 C20 179.59(16)
C16 C17 C18 C19 1.2(2)
C20 C17 C18 C19 -178.40(15)
C15 C14 C19 C18 0.3(2)
S1 C14 C19 C18 178.02(12)
C17 C18 C19 C14 -1.4(2)
